data_4325998
loop_
_publ_author_name
'Oindrila Das'
'Ennio Zangrando'
'Tapan Kanti Paine'

_publ_section_title
;
 Reactivity of Nickel(II) and Copper(II) Complexes of a \b-Aminohydrazone
 Ligand with Pyridine-2-aldehyde: Macrocyclization vs Unprecedented
 Pyrazole Ring Synthesis via C-C Bond-Forming Reaction
;
_journal_name_full 'Inorganic Chemistry'
_journal_page_first 8012
_journal_page_last 8019
_journal_paper_doi 10.1021/ic200261j
_journal_volume 50
_journal_year 2011
_chemical_formula_moiety 'C20 H35 Cu N7 2+, 2(Cl O4 1-)'
_chemical_formula_sum 'C20 H35 Cl2 Cu N7 O8'
_chemical_formula_weight 635.99
_chemical_name_systematic
;
 ?
;
_space_group_IT_number 2
_symmetry_cell_setting triclinic
_symmetry_space_group_name_Hall '-P 1'
_symmetry_space_group_name_H-M 'P -1'
_atom_sites_solution_hydrogens geom
_atom_sites_solution_primary direct
_atom_sites_solution_secondary difmap
_audit_creation_method SHELXL-97
_cell_angle_alpha 71.354(8)
_cell_angle_beta 79.046(9)
_cell_angle_gamma 79.586(9)
_cell_formula_units_Z 4
_cell_length_a 9.720(3)
_cell_length_b 16.343(6)
_cell_length_c 18.657(6)
_cell_measurement_temperature 293(2)
_cell_volume 2734.0(16)
_computing_cell_refinement 'Bruker Apex II'
_computing_data_collection 'APEX2 v2.1-0 (Bruker AXS)'
_computing_data_reduction 'Bruker Apex II'
_computing_molecular_graphics 'Ortep3/windows (Farrugia,1997)'
_computing_publication_material 'Wingx 1.80.05 (Farrugia, 1999)'
_computing_structure_refinement 'SHELX97 (Sheldrick, 1998)'
_computing_structure_solution 'SHELX97 (Sheldrick, 1998)'
_diffrn_ambient_temperature 293(2)
_diffrn_measured_fraction_theta_full 0.980
_diffrn_measured_fraction_theta_max 0.980
_diffrn_measurement_device_type 'Bruker Apex II CCD'
_diffrn_measurement_method 'w/ and f/ scan'
_diffrn_radiation_monochromator graphite
_diffrn_radiation_source 'fine-focus sealed tube'
_diffrn_radiation_type MoK\a
_diffrn_radiation_wavelength 0.71073
_diffrn_reflns_av_R_equivalents 0.0830
_diffrn_reflns_av_sigmaI/netI 0.0804
_diffrn_reflns_limit_h_max 7
_diffrn_reflns_limit_h_min -7
_diffrn_reflns_limit_k_max 13
_diffrn_reflns_limit_k_min -13
_diffrn_reflns_limit_l_max 15
_diffrn_reflns_limit_l_min -15
_diffrn_reflns_number 10530
_diffrn_reflns_theta_full 17.17
_diffrn_reflns_theta_max 17.17
_diffrn_reflns_theta_min 1.16
_exptl_absorpt_coefficient_mu 1.051
_exptl_absorpt_correction_T_max 0.72
_exptl_absorpt_correction_T_min 0.68
_exptl_absorpt_correction_type multi-scan
_exptl_crystal_colour green
_exptl_crystal_density_diffrn 1.545
_exptl_crystal_description block
_exptl_crystal_F_000 1324
_exptl_crystal_size_max 0.35
_exptl_crystal_size_mid 0.30
_exptl_crystal_size_min 0.30
_refine_diff_density_max 0.879
_refine_diff_density_min -0.587
_refine_diff_density_rms 0.116
_refine_ls_extinction_method none
_refine_ls_goodness_of_fit_ref 1.027
_refine_ls_hydrogen_treatment constr
_refine_ls_matrix_type full
_refine_ls_number_parameters 495
_refine_ls_number_reflns 3201
_refine_ls_number_restraints 51
_refine_ls_restrained_S_all 1.055
_refine_ls_R_factor_all 0.1131
_refine_ls_R_factor_gt 0.0777
_refine_ls_shift/su_max 0.003
_refine_ls_shift/su_mean 0.000
_refine_ls_structure_factor_coef Fsqd
_refine_ls_weighting_details 'calc w=1/[\s^2^(Fo^2^)+(0.1548P)^2^+13.4843P] where P=(Fo^2^+2Fc^2^)/3'
_refine_ls_weighting_scheme calc
_refine_ls_wR_factor_gt 0.2027
_refine_ls_wR_factor_ref 0.2400
_reflns_number_gt 2223
_reflns_number_total 3201
_reflns_threshold_expression >2\s(I)
_cod_data_source_file ic200261j_si_003.cif
_cod_data_source_block comp2
_cod_original_cell_volume 2733.8(16)
_cod_database_code 4325998

loop_
_symmetry_equiv_pos_as_xyz
'x, y, z'
'-x, -y, -z'

loop_
_atom_site_label
_atom_site_type_symbol
_atom_site_fract_x
_atom_site_fract_y
_atom_site_fract_z
_atom_site_U_iso_or_equiv
_atom_site_adp_type
_atom_site_occupancy
_atom_site_symmetry_multiplicity
_atom_site_calc_flag
_atom_site_refinement_flags
Cu1 Cu 0.2110(2) 0.24800(13) 0.94810(11) 0.0401(9) Uani 1 1 d .
N1 N 0.4022(13) 0.2154(9) 0.8882(7) 0.032(4) Uani 1 1 d .
N2 N 0.2792(16) 0.3528(9) 0.9568(9) 0.069(5) Uani 1 1 d .
H2 H 0.3209 0.3304 0.9999 0.083 Uiso 1 1 calc R
N3 N 0.0259(15) 0.2905(10) 1.0085(8) 0.065(5) Uani 1 1 d .
H3 H -0.0299 0.3199 0.9719 0.078 Uiso 1 1 calc R
N4 N 0.1729(14) 0.1217(8) 0.9901(8) 0.041(4) Uani 1 1 d .
N5 N 0.2221(13) 0.0708(9) 0.9413(7) 0.037(4) Uani 1 1 d .
H5 H 0.2198 0.0154 0.9567 0.045 Uiso 1 1 calc R
N6 N 0.4076(13) 0.1499(9) 0.8537(7) 0.037(4) Uani 1 1 d .
H6 H 0.4835 0.1323 0.8276 0.045 Uiso 1 1 calc R
N7 N 0.1312(13) 0.2544(8) 0.8481(7) 0.038(4) Uani 1 1 d .
C1 C 0.515(2) 0.2511(11) 0.8772(9) 0.036(5) Uiso 1 1 d .
C2 C 0.5192(18) 0.3235(11) 0.9069(10) 0.051(5) Uiso 1 1 d .
H2A H 0.6034 0.3503 0.8808 0.062 Uiso 1 1 calc R
H2B H 0.5298 0.2993 0.9606 0.062 Uiso 1 1 calc R
C3 C 0.3941(18) 0.3947(11) 0.8999(9) 0.043(5) Uiso 1 1 d .
C4 C 0.1565(18) 0.4105(12) 0.9804(10) 0.054(5) Uiso 1 1 d .
H4A H 0.1125 0.4465 0.9362 0.065 Uiso 1 1 calc R
H4B H 0.1866 0.4485 1.0034 0.065 Uiso 1 1 calc R
C5 C 0.0527(17) 0.3559(11) 1.0368(9) 0.042(5) Uiso 1 1 d .
H5A H 0.0901 0.3291 1.0848 0.050 Uiso 1 1 calc R
H5B H -0.0350 0.3925 1.0464 0.050 Uiso 1 1 calc R
C6 C -0.0618(17) 0.2218(11) 1.0633(9) 0.043(5) Uiso 1 1 d .
C7 C 0.0406(19) 0.1440(12) 1.1043(10) 0.062(6) Uiso 1 1 d .
H7A H 0.1125 0.1665 1.1196 0.074 Uiso 1 1 calc R
H7B H -0.0117 0.1096 1.1503 0.074 Uiso 1 1 calc R
C8 C 0.1119(18) 0.0858(11) 1.0566(11) 0.041(5) Uiso 1 1 d .
C9 C 0.2764(17) 0.1137(11) 0.8651(9) 0.035(5) Uiso 1 1 d .
H9 H 0.2970 0.0693 0.8382 0.042 Uiso 1 1 calc R
C10 C 0.1642(15) 0.1826(11) 0.8249(8) 0.027(4) Uiso 1 1 d .
C11 C 0.1052(16) 0.1699(11) 0.7702(8) 0.037(5) Uiso 1 1 d .
H11 H 0.1294 0.1184 0.7569 0.044 Uiso 1 1 calc R
C12 C 0.0048(17) 0.2375(11) 0.7333(9) 0.048(5) Uiso 1 1 d .
H12 H -0.0362 0.2313 0.6945 0.057 Uiso 1 1 calc R
C13 C -0.0306(18) 0.3108(11) 0.7551(9) 0.045(5) Uiso 1 1 d .
H13 H -0.0974 0.3549 0.7322 0.053 Uiso 1 1 calc R
C14 C 0.0316(17) 0.3188(11) 0.8097(8) 0.033(4) Uiso 1 1 d .
H14 H 0.0077 0.3702 0.8233 0.039 Uiso 1 1 calc R
C15 C 0.6478(19) 0.2216(12) 0.8321(10) 0.066(6) Uiso 1 1 d .
H15A H 0.6742 0.1603 0.8541 0.099 Uiso 1 1 calc R
H15B H 0.7221 0.2528 0.8328 0.099 Uiso 1 1 calc R
H15C H 0.6325 0.2327 0.7803 0.099 Uiso 1 1 calc R
C16 C 0.355(2) 0.4288(12) 0.8201(10) 0.071(6) Uiso 1 1 d .
H16A H 0.3353 0.3814 0.8051 0.106 Uiso 1 1 calc R
H16B H 0.4314 0.4553 0.7852 0.106 Uiso 1 1 calc R
H16C H 0.2720 0.4712 0.8193 0.106 Uiso 1 1 calc R
C17 C 0.432(2) 0.4707(14) 0.9227(12) 0.097(7) Uiso 1 1 d .
H17A H 0.3545 0.5169 0.9175 0.146 Uiso 1 1 calc R
H17B H 0.5148 0.4920 0.8899 0.146 Uiso 1 1 calc R
H17C H 0.4498 0.4502 0.9748 0.146 Uiso 1 1 calc R
C18 C -0.161(2) 0.2565(14) 1.1236(11) 0.085(7) Uiso 1 1 d .
H18A H -0.2060 0.3137 1.0998 0.127 Uiso 1 1 calc R
H18B H -0.1086 0.2592 1.1612 0.127 Uiso 1 1 calc R
H18C H -0.2321 0.2184 1.1478 0.127 Uiso 1 1 calc R
C19 C -0.1456(19) 0.1982(12) 1.0144(10) 0.071(6) Uiso 1 1 d .
H19A H -0.2145 0.2467 0.9952 0.106 Uiso 1 1 calc R
H19B H -0.1927 0.1488 1.0445 0.106 Uiso 1 1 calc R
H19C H -0.0831 0.1841 0.9724 0.106 Uiso 1 1 calc R
C20 C 0.1051(18) -0.0090(11) 1.0877(9) 0.057(5) Uiso 1 1 d .
H20A H 0.0143 -0.0211 1.0835 0.085 Uiso 1 1 calc R
H20B H 0.1189 -0.0284 1.1404 0.085 Uiso 1 1 calc R
H20C H 0.1777 -0.0392 1.0592 0.085 Uiso 1 1 calc R
Cu2 Cu 0.3082(2) 0.75244(13) 0.53788(12) 0.0518(9) Uani 1 1 d .
N11 N 0.2616(17) 0.6308(9) 0.5993(7) 0.046(4) Uani 1 1 d U
N12 N 0.1070(14) 0.8096(9) 0.5701(8) 0.056(4) Uani 1 1 d .
H12a H 0.1171 0.8368 0.6040 0.067 Uiso 1 1 calc R
N13 N 0.3088(16) 0.8539(8) 0.4403(8) 0.062(5) Uani 1 1 d .
H13a H 0.2728 0.8340 0.4085 0.074 Uiso 1 1 calc R
N14 N 0.5066(15) 0.7023(10) 0.5011(9) 0.051(4) Uani 1 1 d U
N15 N 0.5750(15) 0.6348(9) 0.5513(8) 0.061(5) Uani 1 1 d .
H15 H 0.6569 0.6092 0.5383 0.073 Uiso 1 1 calc R
N16 N 0.3693(15) 0.5729(8) 0.6350(7) 0.047(4) Uani 1 1 d .
H16 H 0.3597 0.5193 0.6593 0.056 Uiso 1 1 calc R
N17 N 0.4000(14) 0.7567(8) 0.6297(7) 0.041(4) Uani 1 1 d .
C21 C 0.143(2) 0.6075(12) 0.6058(9) 0.050(5) Uiso 1 1 d .
C22 C 0.019(2) 0.6724(12) 0.5783(11) 0.070(6) Uiso 1 1 d .
H22A H -0.0646 0.6432 0.5924 0.084 Uiso 1 1 calc R
H22B H 0.0364 0.6939 0.5230 0.084 Uiso 1 1 calc R
C23 C -0.009(2) 0.7501(13) 0.6106(11) 0.067(6) Uiso 1 1 d .
C24 C 0.0661(19) 0.8798(12) 0.5018(10) 0.059(6) Uiso 1 1 d .
H24A H -0.0057 0.9229 0.5173 0.071 Uiso 1 1 calc R
H24B H 0.0273 0.8559 0.4698 0.071 Uiso 1 1 calc R
C25 C 0.1944(19) 0.9218(12) 0.4579(10) 0.061(6) Uiso 1 1 d .
H25A H 0.1707 0.9645 0.4108 0.073 Uiso 1 1 calc R
H25B H 0.2266 0.9514 0.4879 0.073 Uiso 1 1 calc R
C26 C 0.441(2) 0.8841(12) 0.3951(10) 0.057(5) Uiso 1 1 d .
C27 C 0.520(2) 0.8051(14) 0.3707(12) 0.088(7) Uiso 1 1 d .
H27A H 0.4575 0.7861 0.3460 0.106 Uiso 1 1 calc R
H27B H 0.5999 0.8239 0.3327 0.106 Uiso 1 1 calc R
C28 C 0.574(2) 0.7264(15) 0.4337(14) 0.084(7) Uiso 1 1 d .
C29 C 0.5000(19) 0.6090(11) 0.6287(10) 0.043(5) Uiso 1 1 d .
H29 H 0.5629 0.5611 0.6578 0.052 Uiso 1 1 calc R
C30 C 0.4802(18) 0.6777(12) 0.6661(9) 0.044(5) Uiso 1 1 d .
C31 C 0.5380(17) 0.6709(11) 0.7282(9) 0.042(5) Uiso 1 1 d .
H31 H 0.5899 0.6183 0.7508 0.051 Uiso 1 1 calc R
C32 C 0.5246(17) 0.7359(11) 0.7589(10) 0.049(5) Uiso 1 1 d .
H32 H 0.5649 0.7285 0.8023 0.058 Uiso 1 1 calc R
C33 C 0.4470(16) 0.8165(11) 0.7234(8) 0.040(5) Uiso 1 1 d .
H33 H 0.4374 0.8645 0.7414 0.047 Uiso 1 1 calc R
C34 C 0.3874(17) 0.8205(12) 0.6622(9) 0.042(5) Uiso 1 1 d .
H34 H 0.3325 0.8723 0.6406 0.051 Uiso 1 1 calc R
C35 C 0.110(2) 0.5146(12) 0.6487(10) 0.067(6) Uiso 1 1 d .
H35A H 0.1143 0.4832 0.6127 0.101 Uiso 1 1 calc R
H35B H 0.0177 0.5165 0.6777 0.101 Uiso 1 1 calc R
H35C H 0.1790 0.4859 0.6826 0.101 Uiso 1 1 calc R
C36 C 0.007(2) 0.7229(13) 0.6940(11) 0.083(7) Uiso 1 1 d .
H36A H 0.1061 0.7099 0.6991 0.125 Uiso 1 1 calc R
H36B H -0.0385 0.6721 0.7207 0.125 Uiso 1 1 calc R
H36C H -0.0347 0.7694 0.7153 0.125 Uiso 1 1 calc R
C37 C -0.156(2) 0.7977(14) 0.5969(12) 0.098(8) Uiso 1 1 d .
H37A H -0.2258 0.7607 0.6264 0.147 Uiso 1 1 calc R
H37B H -0.1642 0.8124 0.5436 0.147 Uiso 1 1 calc R
H37C H -0.1709 0.8499 0.6120 0.147 Uiso 1 1 calc R
C38 C 0.410(2) 0.9563(13) 0.3191(11) 0.084(7) Uiso 1 1 d .
H38A H 0.3440 0.9388 0.2963 0.126 Uiso 1 1 calc R
H38B H 0.4963 0.9644 0.2845 0.126 Uiso 1 1 calc R
H38C H 0.3704 1.0100 0.3301 0.126 Uiso 1 1 calc R
C39 C 0.520(2) 0.9155(13) 0.4397(11) 0.077(7) Uiso 1 1 d .
H39A H 0.4708 0.9693 0.4472 0.116 Uiso 1 1 calc R
H39B H 0.6128 0.9247 0.4123 0.116 Uiso 1 1 calc R
H39C H 0.5280 0.8728 0.4885 0.116 Uiso 1 1 calc R
C40 C 0.715(3) 0.6777(17) 0.4116(14) 0.124(9) Uiso 1 1 d .
H40A H 0.7863 0.6903 0.4342 0.186 Uiso 1 1 calc R
H40B H 0.7388 0.6956 0.3570 0.186 Uiso 1 1 calc R
H40C H 0.7091 0.6163 0.4294 0.186 Uiso 1 1 calc R
Cl1 Cl 0.5228(5) 0.9013(3) 0.9100(3) 0.0416(14) Uani 1 1 d .
O1 O 0.6108(12) 0.8190(7) 0.9217(6) 0.055(3) Uani 1 1 d U
O2 O 0.4269(12) 0.9086(7) 0.8585(6) 0.050(3) Uani 1 1 d .
O3 O 0.6102(12) 0.9700(8) 0.8798(7) 0.058(4) Uani 1 1 d .
O4 O 0.4422(13) 0.9077(7) 0.9817(6) 0.062(4) Uani 1 1 d .
Cl2 Cl 0.8219(7) 0.5130(3) 0.8548(3) 0.0586(16) Uani 1 1 d .
O5 O 0.7345(13) 0.5895(8) 0.8681(7) 0.072(4) Uani 1 1 d U
O6 O 0.9674(15) 0.5274(7) 0.8356(7) 0.062(4) Uani 1 1 d .
O7 O 0.8042(12) 0.4397(8) 0.9228(7) 0.058(4) Uani 1 1 d .
O8 O 0.7800(13) 0.4924(7) 0.7927(7) 0.070(4) Uani 1 1 d .
Cl3 Cl 0.9195(7) 0.9999(4) 0.3260(3) 0.0596(16) Uani 1 1 d .
O9 O 0.997(2) 1.0720(13) 0.3101(11) 0.143(7) Uani 1 1 d .
O10 O 0.8262(14) 1.0209(7) 0.2708(7) 0.067(4) Uani 1 1 d .
O11 O 1.016(2) 0.9276(12) 0.3249(11) 0.156(9) Uani 1 1 d .
O12 O 0.8448(16) 0.9955(12) 0.3983(9) 0.124(7) Uani 1 1 d .
Cl4 Cl 0.3066(7) 0.6036(4) 0.4030(3) 0.083(2) Uani 1 1 d D
O13 O 0.2461(14) 0.6890(7) 0.4094(7) 0.081(4) Uani 1 1 d D
O14 O 0.176(2) 0.5610(19) 0.4191(14) 0.111(11) Uiso 0.50 1 d PD
O14A O 0.258(3) 0.5718(16) 0.3527(11) 0.074(8) Uiso 0.50 1 d PD
O15 O 0.365(2) 0.6058(17) 0.3274(10) 0.080(8) Uiso 0.50 1 d PD
O15A O 0.4564(19) 0.6142(18) 0.3710(13) 0.096(10) Uiso 0.50 1 d PD
O16 O 0.392(2) 0.5550(16) 0.4590(11) 0.071(9) Uiso 0.50 1 d PD
O16A O 0.315(3) 0.5404(13) 0.4750(9) 0.057(8) Uiso 0.50 1 d PD

loop_
_atom_site_aniso_label
_atom_site_aniso_U_11
_atom_site_aniso_U_22
_atom_site_aniso_U_33
_atom_site_aniso_U_23
_atom_site_aniso_U_13
_atom_site_aniso_U_12
Cu1 0.0403(16) 0.0239(15) 0.0468(15) -0.0025(11) -0.0063(11) 0.0048(11)
N1 0.023(10) 0.033(10) 0.032(9) -0.007(8) 0.006(7) 0.004(8)
N2 0.065(12) 0.049(11) 0.086(12) -0.023(9) 0.030(10) -0.024(9)
N3 0.058(11) 0.069(12) 0.070(11) -0.035(10) 0.038(9) -0.034(9)
N4 0.047(10) 0.019(9) 0.045(11) -0.009(9) -0.005(8) 0.023(8)
N5 0.048(10) 0.016(9) 0.037(10) 0.011(8) -0.003(8) -0.015(8)
N6 0.035(10) 0.024(9) 0.034(9) -0.002(8) 0.013(7) 0.011(7)
N7 0.039(10) 0.036(10) 0.048(9) -0.020(8) -0.012(8) -0.004(8)
Cu2 0.0700(19) 0.0251(16) 0.0464(16) -0.0015(12) -0.0040(13) 0.0079(13)
N11 0.045(8) 0.031(8) 0.053(8) -0.011(6) -0.007(7) 0.010(7)
N12 0.059(11) 0.042(10) 0.060(10) -0.008(9) -0.015(9) 0.005(8)
N13 0.084(13) 0.023(10) 0.058(10) 0.008(8) -0.017(9) 0.012(9)
N14 0.058(8) 0.030(8) 0.047(8) -0.010(7) 0.016(7) 0.012(7)
N15 0.042(10) 0.035(11) 0.068(12) 0.010(9) 0.007(9) 0.028(8)
N16 0.055(11) 0.013(9) 0.052(10) 0.007(8) -0.001(9) 0.009(9)
N17 0.057(10) 0.026(10) 0.031(8) -0.009(8) 0.012(7) 0.005(8)
Cl1 0.047(4) 0.022(4) 0.045(4) 0.000(3) -0.010(3) 0.010(3)
O1 0.059(7) 0.025(7) 0.065(7) -0.003(5) -0.010(6) 0.017(6)
O2 0.059(9) 0.047(9) 0.049(8) -0.017(6) -0.025(8) 0.006(7)
O3 0.052(8) 0.029(8) 0.080(9) 0.007(7) -0.015(7) -0.006(7)
O4 0.075(9) 0.047(9) 0.034(8) 0.006(6) 0.001(7) 0.025(7)
Cl2 0.063(5) 0.032(4) 0.075(4) -0.016(4) -0.028(4) 0.028(3)
O5 0.075(8) 0.050(8) 0.083(7) -0.018(6) -0.021(6) 0.023(7)
O6 0.059(11) 0.044(9) 0.077(9) -0.011(7) -0.014(8) -0.001(7)
O7 0.068(9) 0.034(9) 0.058(9) -0.001(8) -0.017(7) 0.015(7)
O8 0.098(11) 0.041(9) 0.076(9) -0.028(8) -0.056(9) 0.040(7)
Cl3 0.073(4) 0.041(4) 0.058(4) -0.012(3) -0.019(4) 0.014(4)
O9 0.150(17) 0.105(16) 0.169(18) -0.005(13) -0.060(14) -0.032(14)
O10 0.080(10) 0.053(9) 0.061(9) -0.014(7) -0.038(9) 0.030(8)
O11 0.198(19) 0.110(14) 0.21(2) -0.119(15) -0.165(16) 0.125(15)
O12 0.093(12) 0.178(18) 0.050(11) -0.001(10) -0.020(10) 0.061(11)
Cl4 0.133(6) 0.034(4) 0.074(4) -0.012(3) -0.039(4) 0.025(4)
O13 0.110(12) 0.022(9) 0.100(11) -0.019(7) -0.028(9) 0.038(8)

loop_
_atom_type_symbol
_atom_type_description
_atom_type_scat_dispersion_real
_atom_type_scat_dispersion_imag
_atom_type_scat_source
C C 0.0033 0.0016 'International Tables Vol C Tables 4.2.6.8 and 6.1.1.4'
H H 0.0000 0.0000 'International Tables Vol C Tables 4.2.6.8 and 6.1.1.4'
N N 0.0061 0.0033 'International Tables Vol C Tables 4.2.6.8 and 6.1.1.4'
O O 0.0106 0.0060 'International Tables Vol C Tables 4.2.6.8 and 6.1.1.4'
Cl Cl 0.1484 0.1585 'International Tables Vol C Tables 4.2.6.8 and 6.1.1.4'
Cu Cu 0.3201 1.2651 'International Tables Vol C Tables 4.2.6.8 and 6.1.1.4'

loop_
_geom_angle_atom_site_label_1
_geom_angle_atom_site_label_2
_geom_angle_atom_site_label_3
_geom_angle
N2 Cu1 N4 152.0(6)
N2 Cu1 N1 91.0(6)
N4 Cu1 N1 92.2(6)
N2 Cu1 N3 83.9(6)
N4 Cu1 N3 92.4(6)
N1 Cu1 N3 174.8(6)
N2 Cu1 N7 120.2(6)
N4 Cu1 N7 87.8(5)
N1 Cu1 N7 83.6(5)
N3 Cu1 N7 98.8(6)
C1 N1 N6 117.3(12)
C1 N1 Cu1 126.4(12)
N6 N1 Cu1 116.2(9)
C4 N2 C3 117.3(13)
C4 N2 Cu1 108.7(10)
C3 N2 Cu1 120.8(10)
C4 N2 H2 102.2
C3 N2 H2 102.2
Cu1 N2 H2 102.2
C5 N3 C6 116.9(12)
C5 N3 Cu1 108.6(10)
C6 N3 Cu1 117.6(11)
C5 N3 H3 103.9
C6 N3 H3 103.9
Cu1 N3 H3 103.9
C8 N4 N5 118.1(13)
C8 N4 Cu1 126.0(12)
N5 N4 Cu1 115.9(10)
N4 N5 C9 117.2(12)
N4 N5 H5 121.4
C9 N5 H5 121.4
N1 N6 C9 115.5(12)
N1 N6 H6 122.2
C9 N6 H6 122.2
C10 N7 C14 115.5(13)
C10 N7 Cu1 115.9(10)
C14 N7 Cu1 127.9(10)
N1 C1 C2 121.9(16)
N1 C1 C15 121.2(15)
C2 C1 C15 116.8(16)
C1 C2 C3 117.6(14)
C1 C2 H2A 107.9
C3 C2 H2A 107.9
C1 C2 H2B 107.9
C3 C2 H2B 107.9
H2A C2 H2B 107.2
N2 C3 C16 112.1(14)
N2 C3 C2 104.0(14)
C16 C3 C2 112.6(14)
N2 C3 C17 110.1(14)
C16 C3 C17 109.4(15)
C2 C3 C17 108.5(15)
N2 C4 C5 108.9(14)
N2 C4 H4A 109.9
C5 C4 H4A 109.9
N2 C4 H4B 109.9
C5 C4 H4B 109.9
H4A C4 H4B 108.3
N3 C5 C4 110.3(13)
N3 C5 H5A 109.6
C4 C5 H5A 109.6
N3 C5 H5B 109.6
C4 C5 H5B 109.6
H5A C5 H5B 108.1
C19 C6 N3 105.4(13)
C19 C6 C18 110.0(15)
N3 C6 C18 111.8(14)
C19 C6 C7 113.1(14)
N3 C6 C7 108.1(14)
C18 C6 C7 108.4(14)
C8 C7 C6 114.2(14)
C8 C7 H7A 108.7
C6 C7 H7A 108.7
C8 C7 H7B 108.7
C6 C7 H7B 108.7
H7A C7 H7B 107.6
N4 C8 C20 123.4(15)
N4 C8 C7 117.4(16)
C20 C8 C7 119.2(16)
N5 C9 N6 116.7(12)
N5 C9 C10 111.4(13)
N6 C9 C10 110.5(13)
N5 C9 H9 105.8
N6 C9 H9 105.8
C10 C9 H9 105.8
N7 C10 C11 123.8(15)
N7 C10 C9 115.4(13)
C11 C10 C9 120.8(15)
C10 C11 C12 118.1(15)
C10 C11 H11 120.9
C12 C11 H11 120.9
C13 C12 C11 119.6(16)
C13 C12 H12 120.2
C11 C12 H12 120.2
C14 C13 C12 119.1(17)
C14 C13 H13 120.5
C12 C13 H13 120.5
C13 C14 N7 123.8(15)
C13 C14 H14 118.1
N7 C14 H14 118.1
C1 C15 H15A 109.5
C1 C15 H15B 109.5
H15A C15 H15B 109.5
C1 C15 H15C 109.5
H15A C15 H15C 109.5
H15B C15 H15C 109.5
C3 C16 H16A 109.5
C3 C16 H16B 109.5
H16A C16 H16B 109.5
C3 C16 H16C 109.5
H16A C16 H16C 109.5
H16B C16 H16C 109.5
C3 C17 H17A 109.5
C3 C17 H17B 109.5
H17A C17 H17B 109.5
C3 C17 H17C 109.5
H17A C17 H17C 109.5
H17B C17 H17C 109.5
C6 C18 H18A 109.5
C6 C18 H18B 109.5
H18A C18 H18B 109.5
C6 C18 H18C 109.5
H18A C18 H18C 109.5
H18B C18 H18C 109.5
C6 C19 H19A 109.5
C6 C19 H19B 109.5
H19A C19 H19B 109.5
C6 C19 H19C 109.5
H19A C19 H19C 109.5
H19B C19 H19C 109.5
C8 C20 H20A 109.5
C8 C20 H20B 109.5
H20A C20 H20B 109.5
C8 C20 H20C 109.5
H20A C20 H20C 109.5
H20B C20 H20C 109.5
N13 Cu2 N11 150.5(6)
N13 Cu2 N14 91.0(6)
N11 Cu2 N14 90.6(6)
N13 Cu2 N12 85.8(6)
N11 Cu2 N12 92.4(6)
N14 Cu2 N12 176.8(6)
N13 Cu2 N17 120.5(6)
N11 Cu2 N17 89.0(5)
N14 Cu2 N17 84.3(6)
N12 Cu2 N17 97.0(5)
C21 N11 N16 120.4(15)
C21 N11 Cu2 122.9(13)
N16 N11 Cu2 116.7(11)
C24 N12 C23 113.3(13)
C24 N12 Cu2 106.6(10)
C23 N12 Cu2 118.5(11)
C24 N12 H12a 105.8
C23 N12 H12a 105.8
Cu2 N12 H12a 105.8
C26 N13 C25 116.8(13)
C26 N13 Cu2 121.8(11)
C25 N13 Cu2 105.6(10)
C26 N13 H13a 103.4
C25 N13 H13a 103.4
Cu2 N13 H13a 103.4
C28 N14 N15 115.3(16)
C28 N14 Cu2 126.4(15)
N15 N14 Cu2 118.3(10)
N14 N15 C29 115.4(13)
N14 N15 H15 122.3
C29 N15 H15 122.3
N11 N16 C29 115.8(13)
N11 N16 H16 122.1
C29 N16 H16 122.1
C34 N17 C30 115.1(14)
C34 N17 Cu2 130.0(11)
C30 N17 Cu2 114.7(10)
N11 C21 C22 121.0(17)
N11 C21 C35 122.7(17)
C22 C21 C35 116.0(17)
C21 C22 C23 113.7(15)
C21 C22 H22A 108.8
C23 C22 H22A 108.8
C21 C22 H22B 108.8
C23 C22 H22B 108.8
H22A C22 H22B 107.7
C36 C23 C37 111.6(17)
C36 C23 C22 112.2(17)
C37 C23 C22 108.9(16)
C36 C23 N12 104.6(15)
C37 C23 N12 111.7(16)
C22 C23 N12 107.9(15)
N12 C24 C25 109.0(15)
N12 C24 H24A 109.9
C25 C24 H24A 109.9
N12 C24 H24B 109.9
C25 C24 H24B 109.9
H24A C24 H24B 108.3
N13 C25 C24 109.6(15)
N13 C25 H25A 109.8
C24 C25 H25A 109.8
N13 C25 H25B 109.8
C24 C25 H25B 109.8
H25A C25 H25B 108.2
N13 C26 C39 111.5(15)
N13 C26 C27 104.1(15)
C39 C26 C27 113.7(17)
N13 C26 C38 110.5(15)
C39 C26 C38 111.2(16)
C27 C26 C38 105.5(15)
C28 C27 C26 116.8(17)
C28 C27 H27A 108.1
C26 C27 H27A 108.1
C28 C27 H27B 108.1
C26 C27 H27B 108.1
H27A C27 H27B 107.3
N14 C28 C40 121(2)
N14 C28 C27 123(2)
C40 C28 C27 116(2)
N15 C29 N16 114.0(13)
N15 C29 C30 112.3(14)
N16 C29 C30 112.9(14)
N15 C29 H29 105.6
N16 C29 H29 105.6
C30 C29 H29 105.6
C31 C30 N17 120.3(15)
C31 C30 C29 124.3(17)
N17 C30 C29 115.3(15)
C32 C31 C30 123.4(17)
C32 C31 H31 118.3
C30 C31 H31 118.3
C31 C32 C33 118.0(17)
C31 C32 H32 121.0
C33 C32 H32 121.0
C34 C33 C32 117.0(16)
C34 C33 H33 121.5
C32 C33 H33 121.5
N17 C34 C33 126.2(17)
N17 C34 H34 116.9
C33 C34 H34 116.9
C21 C35 H35A 109.5
C21 C35 H35B 109.5
H35A C35 H35B 109.5
C21 C35 H35C 109.5
H35A C35 H35C 109.5
H35B C35 H35C 109.5
C23 C36 H36A 109.5
C23 C36 H36B 109.5
H36A C36 H36B 109.5
C23 C36 H36C 109.5
H36A C36 H36C 109.5
H36B C36 H36C 109.5
C23 C37 H37A 109.5
C23 C37 H37B 109.5
H37A C37 H37B 109.5
C23 C37 H37C 109.5
H37A C37 H37C 109.5
H37B C37 H37C 109.5
C26 C38 H38A 109.5
C26 C38 H38B 109.5
H38A C38 H38B 109.5
C26 C38 H38C 109.5
H38A C38 H38C 109.5
H38B C38 H38C 109.5
C26 C39 H39A 109.5
C26 C39 H39B 109.5
H39A C39 H39B 109.5
C26 C39 H39C 109.5
H39A C39 H39C 109.5
H39B C39 H39C 109.5
C28 C40 H40A 109.5
C28 C40 H40B 109.5
H40A C40 H40B 109.5
C28 C40 H40C 109.5
H40A C40 H40C 109.5
H40B C40 H40C 109.5
O2 Cl1 O1 109.9(7)
O2 Cl1 O3 110.3(7)
O1 Cl1 O3 109.2(7)
O2 Cl1 O4 108.5(7)
O1 Cl1 O4 109.6(7)
O3 Cl1 O4 109.2(7)
O6 Cl2 O5 110.1(8)
O6 Cl2 O7 109.9(7)
O5 Cl2 O7 109.3(8)
O6 Cl2 O8 109.0(8)
O5 Cl2 O8 110.3(7)
O7 Cl2 O8 108.1(8)
O11 Cl3 O12 113.0(11)
O11 Cl3 O10 113.4(8)
O12 Cl3 O10 111.0(9)
O11 Cl3 O9 107.7(13)
O12 Cl3 O9 102.8(12)
O10 Cl3 O9 108.2(9)
O14A Cl4 O16 125.8(15)
O14A Cl4 O15 51.3(10)
O16 Cl4 O15 115.3(12)
O14A Cl4 O16A 111.8(11)
O16 Cl4 O16A 32.9(11)
O15 Cl4 O16A 134.0(15)
O14A Cl4 O13 118.7(12)
O16 Cl4 O13 114.5(12)
O15 Cl4 O13 112.2(12)
O16A Cl4 O13 112.7(11)
O14A Cl4 O15A 104.8(11)
O16 Cl4 O15A 71.3(12)
O15 Cl4 O15A 56.1(11)
O16A Cl4 O15A 103.6(11)
O13 Cl4 O15A 103.4(13)
O14A Cl4 O14 54.2(11)
O16 Cl4 O14 107.2(11)
O15 Cl4 O14 105.5(11)
O16A Cl4 O14 75.5(12)
O13 Cl4 O14 100.5(14)
O15A Cl4 O14 154.3(16)
O14A O14 Cl4 59.3(9)
O14A O14 O16A 96.3(15)
Cl4 O14 O16A 50.4(7)
O15 O14A O14 131.4(15)
O15 O14A Cl4 64.9(10)
O14 O14A Cl4 66.5(10)
O14A O15 O15A 124.5(17)
O14A O15 Cl4 63.8(10)
O15A O15 Cl4 64.7(9)
O15 O15A Cl4 59.2(8)
O15 O15A O16 102.0(15)
Cl4 O15A O16 52.1(8)
O16A O16 Cl4 74.4(15)
O16A O16 O15A 129.8(18)
Cl4 O16 O15A 56.6(9)
O16 O16A Cl4 72.8(14)
O16 O16A O14 124.8(18)
Cl4 O16A O14 54.1(8)

loop_
_geom_bond_atom_site_label_1
_geom_bond_atom_site_label_2
_geom_bond_distance
Cu1 N2 2.007(14)
Cu1 N4 2.036(13)
Cu1 N1 2.055(12)
Cu1 N3 2.066(13)
Cu1 N7 2.119(12)
N1 C1 1.286(18)
N1 N6 1.405(16)
N2 C4 1.47(2)
N2 C3 1.48(2)
N2 H2 0.9100
N3 C5 1.416(19)
N3 C6 1.52(2)
N3 H3 0.9100
N4 C8 1.272(18)
N4 N5 1.387(16)
N5 C9 1.416(18)
N5 H5 0.8600
N6 C9 1.453(18)
N6 H6 0.8600
N7 C10 1.342(18)
N7 C14 1.404(19)
C1 C2 1.47(2)
C1 C15 1.49(2)
C2 C3 1.52(2)
C2 H2A 0.9700
C2 H2B 0.9700
C3 C16 1.51(2)
C3 C17 1.56(2)
C4 C5 1.50(2)
C4 H4A 0.9700
C4 H4B 0.9700
C5 H5A 0.9700
C5 H5B 0.9700
C6 C19 1.51(2)
C6 C18 1.52(2)
C6 C7 1.55(2)
C7 C8 1.50(2)
C7 H7A 0.9700
C7 H7B 0.9700
C8 C20 1.48(2)
C9 C10 1.53(2)
C9 H9 0.9800
C10 C11 1.348(19)
C11 C12 1.42(2)
C11 H11 0.9300
C12 C13 1.35(2)
C12 H12 0.9300
C13 C14 1.331(19)
C13 H13 0.9300
C14 H14 0.9300
C15 H15A 0.9600
C15 H15B 0.9600
C15 H15C 0.9600
C16 H16A 0.9600
C16 H16B 0.9600
C16 H16C 0.9600
C17 H17A 0.9600
C17 H17B 0.9600
C17 H17C 0.9600
C18 H18A 0.9600
C18 H18B 0.9600
C18 H18C 0.9600
C19 H19A 0.9600
C19 H19B 0.9600
C19 H19C 0.9600
C20 H20A 0.9600
C20 H20B 0.9600
C20 H20C 0.9600
Cu2 N13 2.033(13)
Cu2 N11 2.036(14)
Cu2 N14 2.037(14)
Cu2 N12 2.076(14)
Cu2 N17 2.102(13)
N11 C21 1.254(19)
N11 N16 1.393(17)
N12 C24 1.48(2)
N12 C23 1.55(2)
N12 H12a 0.9100
N13 C26 1.46(2)
N13 C25 1.49(2)
N13 H13a 0.9100
N14 C28 1.28(2)
N14 N15 1.359(18)
N15 C29 1.455(19)
N15 H15 0.8600
N16 C29 1.464(19)
N16 H16 0.8600
N17 C34 1.340(19)
N17 C30 1.42(2)
C21 C22 1.50(2)
C21 C35 1.53(2)
C22 C23 1.53(2)
C22 H22A 0.9700
C22 H22B 0.9700
C23 C36 1.51(2)
C23 C37 1.52(3)
C24 C25 1.50(2)
C24 H24A 0.9700
C24 H24B 0.9700
C25 H25A 0.9700
C25 H25B 0.9700
C26 C39 1.49(2)
C26 C27 1.53(3)
C26 C38 1.57(2)
C27 C28 1.53(3)
C27 H27A 0.9700
C27 H27B 0.9700
C28 C40 1.51(3)
C29 C30 1.47(2)
C29 H29 0.9800
C30 C31 1.35(2)
C31 C32 1.34(2)
C31 H31 0.9300
C32 C33 1.42(2)
C32 H32 0.9300
C33 C34 1.355(19)
C33 H33 0.9300
C34 H34 0.9300
C35 H35A 0.9600
C35 H35B 0.9600
C35 H35C 0.9600
C36 H36A 0.9600
C36 H36B 0.9600
C36 H36C 0.9600
C37 H37A 0.9600
C37 H37B 0.9600
C37 H37C 0.9600
C38 H38A 0.9600
C38 H38B 0.9600
C38 H38C 0.9600
C39 H39A 0.9600
C39 H39B 0.9600
C39 H39C 0.9600
C40 H40A 0.9600
C40 H40B 0.9600
C40 H40C 0.9600
Cl1 O2 1.426(11)
Cl1 O1 1.433(11)
Cl1 O3 1.435(12)
Cl1 O4 1.442(12)
Cl2 O6 1.434(13)
Cl2 O5 1.444(13)
Cl2 O7 1.447(12)
Cl2 O8 1.448(12)
Cl3 O11 1.370(15)
Cl3 O12 1.392(15)
Cl3 O10 1.420(12)
Cl3 O9 1.433(18)
Cl4 O14A 1.395(15)
Cl4 O16 1.403(15)
Cl4 O15 1.409(15)
Cl4 O16A 1.414(14)
Cl4 O13 1.446(10)
Cl4 O15A 1.483(15)
Cl4 O14 1.488(16)
O14 O14A 1.32(3)
O14 O16A 1.78(3)
O14A O15 1.21(2)
O15 O15A 1.36(3)
O15A O16 1.68(3)
O16 O16A 0.80(3)

loop_
_geom_torsion_atom_site_label_1
_geom_torsion_atom_site_label_2
_geom_torsion_atom_site_label_3
_geom_torsion_atom_site_label_4
_geom_torsion
N2 Cu1 N1 C1 8.4(14)
N4 Cu1 N1 C1 -143.8(13)
N3 Cu1 N1 C1 10(7)
N7 Cu1 N1 C1 128.7(13)
N2 Cu1 N1 N6 -169.1(10)
N4 Cu1 N1 N6 38.7(10)
N3 Cu1 N1 N6 -167(6)
N7 Cu1 N1 N6 -48.8(9)
N4 Cu1 N2 C4 -98.3(16)
N1 Cu1 N2 C4 165.1(12)
N3 Cu1 N2 C4 -14.8(12)
N7 Cu1 N2 C4 81.9(12)
N4 Cu1 N2 C3 121.8(14)
N1 Cu1 N2 C3 25.1(13)
N3 Cu1 N2 C3 -154.7(14)
N7 Cu1 N2 C3 -58.0(15)
N2 Cu1 N3 C5 -11.9(12)
N4 Cu1 N3 C5 140.3(12)
N1 Cu1 N3 C5 -14(7)
N7 Cu1 N3 C5 -131.6(11)
N2 Cu1 N3 C6 -147.5(13)
N4 Cu1 N3 C6 4.7(12)
N1 Cu1 N3 C6 -149(6)
N7 Cu1 N3 C6 92.8(12)
N2 Cu1 N4 C8 47(2)
N1 Cu1 N4 C8 143.3(14)
N3 Cu1 N4 C8 -34.4(14)
N7 Cu1 N4 C8 -133.1(14)
N2 Cu1 N4 N5 -131.2(13)
N1 Cu1 N4 N5 -34.9(10)
N3 Cu1 N4 N5 147.4(10)
N7 Cu1 N4 N5 48.6(10)
C8 N4 N5 C9 173.6(14)
Cu1 N4 N5 C9 -8.0(16)
C1 N1 N6 C9 -177.7(13)
Cu1 N1 N6 C9 0.0(15)
N2 Cu1 N7 C10 142.4(10)
N4 Cu1 N7 C10 -37.6(11)
N1 Cu1 N7 C10 54.9(11)
N3 Cu1 N7 C10 -129.6(11)
N2 Cu1 N7 C14 -48.0(14)
N4 Cu1 N7 C14 132.1(13)
N1 Cu1 N7 C14 -135.4(13)
N3 Cu1 N7 C14 40.0(13)
N6 N1 C1 C2 176.5(13)
Cu1 N1 C1 C2 -1(2)
N6 N1 C1 C15 -2(2)
Cu1 N1 C1 C15 -179.7(11)
N1 C1 C2 C3 -42(2)
C15 C1 C2 C3 136.5(16)
C4 N2 C3 C16 -75.5(19)
Cu1 N2 C3 C16 61.2(18)
C4 N2 C3 C2 162.6(15)
Cu1 N2 C3 C2 -60.7(16)
C4 N2 C3 C17 47(2)
Cu1 N2 C3 C17 -176.7(13)
C1 C2 C3 N2 71.8(18)
C1 C2 C3 C16 -50(2)
C1 C2 C3 C17 -171.0(15)
C3 N2 C4 C5 179.4(14)
Cu1 N2 C4 C5 37.8(16)
C6 N3 C5 C4 172.0(14)
Cu1 N3 C5 C4 36.0(17)
N2 C4 C5 N3 -49.9(19)
C5 N3 C6 C19 146.6(16)
Cu1 N3 C6 C19 -81.4(15)
C5 N3 C6 C18 27(2)
Cu1 N3 C6 C18 159.0(12)
C5 N3 C6 C7 -92.2(17)
Cu1 N3 C6 C7 39.8(16)
C19 C6 C7 C8 39(2)
N3 C6 C7 C8 -77.4(17)
C18 C6 C7 C8 161.2(15)
N5 N4 C8 C20 7(2)
Cu1 N4 C8 C20 -171.0(11)
N5 N4 C8 C7 -171.2(13)
Cu1 N4 C8 C7 11(2)
C6 C7 C8 N4 51(2)
C6 C7 C8 C20 -127.5(17)
N4 N5 C9 N6 68.1(18)
N4 N5 C9 C10 -60.1(17)
N1 N6 C9 N5 -62.3(17)
N1 N6 C9 C10 66.2(16)
C14 N7 C10 C11 -2(2)
Cu1 N7 C10 C11 169.2(11)
C14 N7 C10 C9 178.1(13)
Cu1 N7 C10 C9 -10.9(16)
N5 C9 C10 N7 72.1(17)
N6 C9 C10 N7 -59.3(17)
N5 C9 C10 C11 -108.1(16)
N6 C9 C10 C11 120.5(15)
N7 C10 C11 C12 2(2)
C9 C10 C11 C12 -178.1(14)
C10 C11 C12 C13 -1(2)
C11 C12 C13 C14 1(2)
C12 C13 C14 N7 -1(2)
C10 N7 C14 C13 2(2)
Cu1 N7 C14 C13 -168.1(11)
N13 Cu2 N11 C21 -49(2)
N14 Cu2 N11 C21 -142.5(14)
N12 Cu2 N11 C21 36.2(14)
N17 Cu2 N11 C21 133.2(14)
N13 Cu2 N11 N16 130.8(12)
N14 Cu2 N11 N16 37.7(10)
N12 Cu2 N11 N16 -143.6(10)
N17 Cu2 N11 N16 -46.6(10)
N13 Cu2 N12 C24 10.1(11)
N11 Cu2 N12 C24 -140.4(11)
N14 Cu2 N12 C24 16(11)
N17 Cu2 N12 C24 130.3(11)
N13 Cu2 N12 C23 139.3(12)
N11 Cu2 N12 C23 -11.2(12)
N14 Cu2 N12 C23 146(10)
N17 Cu2 N12 C23 -100.5(12)
N11 Cu2 N13 C26 -118.4(15)
N14 Cu2 N13 C26 -25.3(13)
N12 Cu2 N13 C26 154.3(14)
N17 Cu2 N13 C26 58.6(14)
N11 Cu2 N13 C25 105.2(14)
N14 Cu2 N13 C25 -161.8(11)
N12 Cu2 N13 C25 17.9(11)
N17 Cu2 N13 C25 -77.8(12)
N13 Cu2 N14 C28 -11.6(17)
N11 Cu2 N14 C28 139.0(17)
N12 Cu2 N14 C28 -18(11)
N17 Cu2 N14 C28 -132.1(17)
N13 Cu2 N14 N15 170.5(12)
N11 Cu2 N14 N15 -38.9(12)
N12 Cu2 N14 N15 164(10)
N17 Cu2 N14 N15 50.0(12)
C28 N14 N15 C29 178.3(16)
Cu2 N14 N15 C29 -3.6(18)
C21 N11 N16 C29 -175.3(15)
Cu2 N11 N16 C29 4.5(16)
N13 Cu2 N17 C34 46.4(15)
N11 Cu2 N17 C34 -135.1(14)
N14 Cu2 N17 C34 134.2(14)
N12 Cu2 N17 C34 -42.8(14)
N13 Cu2 N17 C30 -138.3(10)
N11 Cu2 N17 C30 40.3(11)
N14 Cu2 N17 C30 -50.4(11)
N12 Cu2 N17 C30 132.5(11)
N16 N11 C21 C22 170.3(14)
Cu2 N11 C21 C22 -9(2)
N16 N11 C21 C35 -3(2)
Cu2 N11 C21 C35 176.8(11)
N11 C21 C22 C23 -53(2)
C35 C21 C22 C23 120.7(17)
C21 C22 C23 C36 -41(2)
C21 C22 C23 C37 -164.9(16)
C21 C22 C23 N12 73.7(19)
C24 N12 C23 C36 -147.5(15)
Cu2 N12 C23 C36 86.4(15)
C24 N12 C23 C37 -27(2)
Cu2 N12 C23 C37 -152.8(13)
C24 N12 C23 C22 92.9(18)
Cu2 N12 C23 C22 -33.2(18)
C23 N12 C24 C25 -168.5(14)
Cu2 N12 C24 C25 -36.3(16)
C26 N13 C25 C24 177.8(14)
Cu2 N13 C25 C24 -43.2(16)
N12 C24 C25 N13 54.6(19)
C25 N13 C26 C39 70(2)
Cu2 N13 C26 C39 -61.7(19)
C25 N13 C26 C27 -166.8(15)
Cu2 N13 C26 C27 61.3(17)
C25 N13 C26 C38 -54(2)
Cu2 N13 C26 C38 174.1(12)
N13 C26 C27 C28 -68(2)
C39 C26 C27 C28 53(2)
C38 C26 C27 C28 175.2(18)
N15 N14 C28 C40 4(3)
Cu2 N14 C28 C40 -173.6(15)
N15 N14 C28 C27 -175.5(17)
Cu2 N14 C28 C27 6(3)
C26 C27 C28 N14 37(3)
C26 C27 C28 C40 -143(2)
N14 N15 C29 N16 65.6(19)
N14 N15 C29 C30 -64(2)
N11 N16 C29 N15 -66.3(17)
N11 N16 C29 C30 63.5(18)
C34 N17 C30 C31 0(2)
Cu2 N17 C30 C31 -176.5(11)
C34 N17 C30 C29 -177.3(14)
Cu2 N17 C30 C29 6.7(17)
N15 C29 C30 C31 -115.7(18)
N16 C29 C30 C31 113.7(18)
N15 C29 C30 N17 61.1(19)
N16 C29 C30 N17 -69.6(18)
N17 C30 C31 C32 0(2)
C29 C30 C31 C32 176.5(16)
C30 C31 C32 C33 -1(2)
C31 C32 C33 C34 2(2)
C30 N17 C34 C33 2(2)
Cu2 N17 C34 C33 177.5(11)
C32 C33 C34 N17 -3(2)
O16 Cl4 O14 O14A -122.2(18)
O15 Cl4 O14 O14A 1(2)
O16A Cl4 O14 O14A -131.1(19)
O13 Cl4 O14 O14A 117.9(16)
O15A Cl4 O14 O14A -40(4)
O14A Cl4 O14 O16A 131.1(19)
O16 Cl4 O14 O16A 9.0(18)
O15 Cl4 O14 O16A 132.3(15)
O13 Cl4 O14 O16A -110.9(12)
O15A Cl4 O14 O16A 92(3)
Cl4 O14 O14A O15 -2(3)
O16A O14 O14A O15 -37(4)
O16A O14 O14A Cl4 -35.7(11)
O16 Cl4 O14A O15 -95.6(18)
O16A Cl4 O14A O15 -129.7(18)
O13 Cl4 O14A O15 96.5(19)
O15A Cl4 O14A O15 -18(2)
O14 Cl4 O14A O15 179(3)
O16 Cl4 O14A O14 85.9(19)
O15 Cl4 O14A O14 -179(3)
O16A Cl4 O14A O14 52(2)
O13 Cl4 O14A O14 -82.0(19)
O15A Cl4 O14A O14 163.4(19)
O14 O14A O15 O15A 25(5)
Cl4 O14A O15 O15A 23(3)
O14 O14A O15 Cl4 2(3)
O16 Cl4 O15 O14A 116.8(19)
O16A Cl4 O15 O14A 83(2)
O13 Cl4 O15 O14A -109.7(18)
O15A Cl4 O15 O14A 159(3)
O14 Cl4 O15 O14A -1(2)
O14A Cl4 O15 O15A -159(3)
O16 Cl4 O15 O15A -42(2)
O16A Cl4 O15 O15A -75(2)
O13 Cl4 O15 O15A 91.5(17)
O14 Cl4 O15 O15A -160.0(19)
O14A O15 O15A Cl4 -23(3)
O14A O15 O15A O16 8(4)
Cl4 O15 O15A O16 31.0(14)
O14A Cl4 O15A O15 17(2)
O16 Cl4 O15A O15 140(2)
O16A Cl4 O15A O15 134.3(17)
O13 Cl4 O15A O15 -107.9(16)
O14 Cl4 O15A O15 49(3)
O14A Cl4 O15A O16 -123.4(16)
O15 Cl4 O15A O16 -140(2)
O16A Cl4 O15A O16 -6.1(18)
O13 Cl4 O15A O16 111.7(13)
O14 Cl4 O15A O16 -91(3)
O14A Cl4 O16 O16A -74(3)
O15 Cl4 O16 O16A -133(3)
O13 Cl4 O16 O16A 94(3)
O15A Cl4 O16 O16A -169(3)
O14 Cl4 O16 O16A -16(3)
O14A Cl4 O16 O15A 95.1(16)
O15 Cl4 O16 O15A 35.8(18)
O16A Cl4 O16 O15A 169(3)
O13 Cl4 O16 O15A -96.6(14)
O14 Cl4 O16 O15A 153.0(16)
O15 O15A O16 O16A -20(5)
Cl4 O15A O16 O16A 14(4)
O15 O15A O16 Cl4 -34.0(16)
O15A O16 O16A Cl4 -12(3)
Cl4 O16 O16A O14 16(3)
O15A O16 O16A O14 4(6)
O14A Cl4 O16A O16 123(3)
O15 Cl4 O16A O16 66(3)
O13 Cl4 O16A O16 -100(3)
O15A Cl4 O16A O16 11(3)
O14 Cl4 O16A O16 164(3)
O14A Cl4 O16A O14 -41.1(17)
O16 Cl4 O16A O14 -164(3)
O15 Cl4 O16A O14 -97.7(17)
O13 Cl4 O16A O14 95.5(15)
O15A Cl4 O16A O14 -153.5(16)
O14A O14 O16A O16 22(5)
Cl4 O14 O16A O16 -19(4)
O14A O14 O16A Cl4 40.7(14)
